data_4502282
loop_
_publ_author_name
'Tao, Ying'
'Li, Jian-Rong'
'Chang, Ze'
'Bu, Xian-He'

_publ_section_title
;
 ZnIIand HgIIComplexes with
 2,3-Substituted-5,6-di(1H-tetrazol-5-yl)pyrazine Ligands: Roles of
 Substituting Groups and Synthetic Conditions on the Formation of
 Complexes
;
_journal_issue 2
_journal_name_full 'Crystal Growth &amp; Design'
_journal_page_first 564
_journal_paper_doi 10.1021/cg900934u
_journal_volume 10
_journal_year 2010
_chemical_formula_sum 'C20 H36 N20 O8 Zn2'
_chemical_formula_weight 815.47
_chemical_name_systematic
; 
 ? 
;
_space_group_IT_number 2
_symmetry_cell_setting triclinic
_symmetry_space_group_name_Hall '-P 1'
_symmetry_space_group_name_H-M 'P -1'
_atom_sites_solution_hydrogens geom
_atom_sites_solution_primary direct
_atom_sites_solution_secondary difmap
_audit_creation_method SHELXL-97
_cell_angle_alpha 114.72(3)
_cell_angle_beta 104.23(3)
_cell_angle_gamma 94.37(3)
_cell_formula_units_Z 1
_cell_length_a 7.7062(15)
_cell_length_b 10.660(2)
_cell_length_c 11.619(2)
_cell_measurement_reflns_used 2960
_cell_measurement_temperature 293(2)
_cell_measurement_theta_max 27.9364
_cell_measurement_theta_min 2.0270
_cell_volume 822.9(4)
_computing_cell_refinement 'Bruker XSCANS'
_computing_data_collection 'Bruker XSCANS'
_computing_data_reduction 'Bruker SHELXTL'
_computing_molecular_graphics 'Bruker SHELXTL'
_computing_publication_material 'Bruker SHELXTL'
_computing_structure_refinement 'SHELXL-97 (Sheldrick, 1997)'
_computing_structure_solution 'SHELXS-97 (Sheldrick, 1990)'
_diffrn_ambient_temperature 293(2)
_diffrn_measured_fraction_theta_full 0.991
_diffrn_measured_fraction_theta_max 0.991
_diffrn_measurement_device_type SCX-MINI
_diffrn_measurement_method '\w scans'
_diffrn_radiation_monochromator graphite
_diffrn_radiation_source 'fine-focus sealed tube'
_diffrn_radiation_type MoK\a
_diffrn_radiation_wavelength 0.71073
_diffrn_reflns_av_R_equivalents 0.0476
_diffrn_reflns_av_sigmaI/netI 0.0606
_diffrn_reflns_limit_h_max 10
_diffrn_reflns_limit_h_min -10
_diffrn_reflns_limit_k_max 14
_diffrn_reflns_limit_k_min -14
_diffrn_reflns_limit_l_max 15
_diffrn_reflns_limit_l_min -15
_diffrn_reflns_number 10451
_diffrn_reflns_theta_full 27.88
_diffrn_reflns_theta_max 27.88
_diffrn_reflns_theta_min 2.15
_diffrn_standards_decay_% 0
_diffrn_standards_interval_count 0
_diffrn_standards_interval_time 0
_diffrn_standards_number 0
_exptl_absorpt_coefficient_mu 1.534
_exptl_absorpt_correction_T_max 0.759
_exptl_absorpt_correction_T_min 0.699
_exptl_absorpt_correction_type multi-scan
_exptl_absorpt_process_details SADABS
_exptl_crystal_colour colorless
_exptl_crystal_density_diffrn 1.646
_exptl_crystal_density_method 'not measured'
_exptl_crystal_description prism
_exptl_crystal_F_000 420
_exptl_crystal_size_max 0.24
_exptl_crystal_size_mid 0.2
_exptl_crystal_size_min 0.18
_refine_diff_density_max 0.701
_refine_diff_density_min -0.814
_refine_diff_density_rms 0.109
_refine_ls_extinction_coef 0.019(2)
_refine_ls_extinction_expression Fc^*^=kFc[1+0.001xFc^2^\l^3^/sin(2\q)]^-1/4^
_refine_ls_extinction_method SHELXL
_refine_ls_goodness_of_fit_ref 1.061
_refine_ls_hydrogen_treatment mixed
_refine_ls_matrix_type full
_refine_ls_number_parameters 243
_refine_ls_number_reflns 3888
_refine_ls_number_restraints 4
_refine_ls_restrained_S_all 1.061
_refine_ls_R_factor_all 0.0537
_refine_ls_R_factor_gt 0.0500
_refine_ls_shift/su_max 0.000
_refine_ls_shift/su_mean 0.000
_refine_ls_structure_factor_coef Fsqd
_refine_ls_weighting_details 'calc w=1/[\s^2^(Fo^2^)+(0.0642P)^2^+0.4838P] where P=(Fo^2^+2Fc^2^)/3'
_refine_ls_weighting_scheme calc
_refine_ls_wR_factor_gt 0.1271
_refine_ls_wR_factor_ref 0.1310
_reflns_number_gt 3585
_reflns_number_total 3888
_reflns_threshold_expression >2sigma(I)
_cod_data_source_file cg900934u_si_002.cif
_cod_data_source_block 1
_cod_depositor_comments
;
The following automatic conversions were performed:

'_symmetry_cell_setting' value 'Triclinic' changed to 'triclinic'
according to /home/saulius/struct/CIF-dictionaries/cif_core.dic
dictionary named 'cif_core.dic' version 2.4.2 from
2011-04-26.

'_exptl_absorpt_correction_type' value 'Multi-scan'
changed to 'multi-scan' according to
/home/saulius/struct/CIF-dictionaries/cif_core.dic dictionary named
'cif_core.dic' version 2.4.2 from 2011-04-26.

Automatic conversion script
Id: cif_fix_values 1715 2011-07-08 13:25:40Z adriana 
;
_cod_original_cell_volume 822.9(3)
_cod_original_sg_symbol_H-M 'P-1   '
_cod_database_code 4502282

loop_
_symmetry_equiv_pos_as_xyz
'x, y, z'
'-x, -y, -z'

loop_
_atom_site_label
_atom_site_type_symbol
_atom_site_fract_x
_atom_site_fract_y
_atom_site_fract_z
_atom_site_U_iso_or_equiv
_atom_site_adp_type
_atom_site_occupancy
_atom_site_symmetry_multiplicity
_atom_site_calc_flag
_atom_site_refinement_flags
Zn1 Zn 0.36704(4) 0.77032(3) 0.23478(3) 0.02061(15) Uani 1 1 d .
O1 O 0.5017(3) 0.8829(2) 0.1721(3) 0.0376(6) Uani 1 1 d .
H1O1 H 0.5815 0.8687 0.1314 0.045 Uiso 1 1 d R
H2O1 H 0.4764 0.9627 0.1835 0.045 Uiso 1 1 d R
O2 O 0.5290(4) 0.8072(3) 0.4203(3) 0.0437(6) Uani 1 1 d .
H1O2 H 0.6329 0.8237 0.4762 0.052 Uiso 1 1 d R
H2O2 H 0.4489 0.8114 0.4600 0.052 Uiso 1 1 d R
N1 N -0.3022(3) 0.6633(2) -0.0002(2) 0.0216(5) Uani 1 1 d .
N2 N -0.4131(3) 0.6399(2) -0.1207(2) 0.0233(5) Uani 1 1 d .
N3 N -0.4448(3) 0.5055(2) -0.2055(2) 0.0210(5) Uani 1 1 d .
N4 N -0.3554(3) 0.4390(2) -0.1411(2) 0.0188(5) Uani 1 1 d .
N5 N -0.1271(3) 0.8374(2) 0.3114(2) 0.0212(5) Uani 1 1 d .
N6 N -0.0338(3) 0.9689(2) 0.3501(2) 0.0209(5) Uani 1 1 d .
N7 N 0.1211(4) 0.9633(2) 0.3242(2) 0.0230(5) Uani 1 1 d .
N8 N 0.1339(3) 0.8264(2) 0.2670(2) 0.0188(5) Uani 1 1 d .
N10 N 0.0426(3) 0.5548(2) 0.2971(2) 0.0186(5) Uani 1 1 d .
N9 N -0.1601(3) 0.3616(2) 0.0401(2) 0.0181(5) Uani 1 1 d .
C7 C -0.1573(4) 0.5014(3) 0.0829(3) 0.0167(5) Uani 1 1 d .
C9 C -0.0199(4) 0.7530(3) 0.2606(3) 0.0167(5) Uani 1 1 d .
C8 C -0.0511(4) 0.5978(3) 0.2107(3) 0.0165(5) Uani 1 1 d .
C5 C -0.0622(4) 0.3195(3) 0.1234(3) 0.0185(5) Uani 1 1 d .
C6 C 0.0369(4) 0.4170(3) 0.2568(3) 0.0189(5) Uani 1 1 d .
C10 C -0.2700(4) 0.5370(3) -0.0167(3) 0.0176(5) Uani 1 1 d .
C2 C 0.1380(4) 0.3691(3) 0.3542(3) 0.0262(6) Uani 1 1 d .
H2A H 0.2203 0.3121 0.3159 0.031 Uiso 1 1 calc R
H2B H 0.0502 0.3091 0.3662 0.031 Uiso 1 1 calc R
C4 C -0.0637(4) 0.1638(3) 0.0697(3) 0.0215(6) Uani 1 1 d .
H4A H 0.0569 0.1506 0.1065 0.026 Uiso 1 1 calc R
H4B H -0.0903 0.1227 -0.0262 0.026 Uiso 1 1 calc R
C3 C -0.2051(4) 0.0859(3) 0.1028(3) 0.0261(6) Uani 1 1 d .
H3A H -0.2003 -0.0125 0.0667 0.039 Uiso 1 1 calc R
H3B H -0.3252 0.0965 0.0647 0.039 Uiso 1 1 calc R
H3C H -0.1781 0.1248 0.1976 0.039 Uiso 1 1 calc R
C1 C 0.2477(4) 0.4865(3) 0.4898(3) 0.0283(7) Uani 1 1 d .
H1A H 0.3075 0.4466 0.5452 0.042 Uiso 1 1 calc R
H1B H 0.1674 0.5421 0.5302 0.042 Uiso 1 1 calc R
H1C H 0.3378 0.5452 0.4797 0.042 Uiso 1 1 calc R
O1W O 0.7689(3) 0.1849(2) 0.4448(2) 0.0280(5) Uani 1 1 d D
O2W O 0.4584(3) 0.1761(2) 0.2501(3) 0.0317(5) Uani 1 1 d D
H1WB H 0.848(5) 0.133(4) 0.425(4) 0.031(10) Uiso 1 1 d D
H1WA H 0.828(6) 0.263(4) 0.522(4) 0.064(14) Uiso 1 1 d D
H2WA H 0.457(8) 0.247(5) 0.221(5) 0.090(19) Uiso 1 1 d D
H2WB H 0.576(5) 0.197(4) 0.317(4) 0.049(12) Uiso 1 1 d D

loop_
_atom_site_aniso_label
_atom_site_aniso_U_11
_atom_site_aniso_U_22
_atom_site_aniso_U_33
_atom_site_aniso_U_23
_atom_site_aniso_U_13
_atom_site_aniso_U_12
Zn1 0.0210(2) 0.0154(2) 0.0259(2) 0.00813(15) 0.00999(16) 0.00426(14)
O1 0.0395(14) 0.0309(12) 0.0512(15) 0.0217(12) 0.0221(12) 0.0100(10)
O2 0.0354(14) 0.0482(15) 0.0390(14) 0.0151(12) 0.0075(12) 0.0027(12)
N1 0.0257(13) 0.0186(11) 0.0198(12) 0.0088(9) 0.0047(10) 0.0074(9)
N2 0.0270(13) 0.0202(11) 0.0213(12) 0.0081(10) 0.0066(10) 0.0083(10)
N3 0.0242(13) 0.0193(11) 0.0203(12) 0.0097(9) 0.0058(10) 0.0073(9)
N4 0.0202(12) 0.0176(11) 0.0189(11) 0.0090(9) 0.0048(10) 0.0053(9)
N5 0.0206(12) 0.0186(11) 0.0216(12) 0.0057(9) 0.0069(10) 0.0068(9)
N6 0.0230(12) 0.0164(10) 0.0206(12) 0.0061(9) 0.0054(10) 0.0065(9)
N7 0.0284(13) 0.0140(10) 0.0253(12) 0.0064(9) 0.0102(11) 0.0057(9)
N8 0.0213(12) 0.0136(10) 0.0191(11) 0.0057(9) 0.0053(9) 0.0031(9)
N10 0.0188(11) 0.0183(11) 0.0199(11) 0.0092(9) 0.0062(9) 0.0060(9)
N9 0.0207(12) 0.0156(10) 0.0208(11) 0.0087(9) 0.0098(10) 0.0050(9)
C7 0.0177(12) 0.0177(12) 0.0197(13) 0.0105(10) 0.0093(11) 0.0068(10)
C9 0.0183(13) 0.0173(12) 0.0143(12) 0.0076(10) 0.0034(10) 0.0063(10)
C8 0.0168(12) 0.0176(12) 0.0183(12) 0.0096(10) 0.0071(11) 0.0063(10)
C5 0.0206(13) 0.0163(12) 0.0234(14) 0.0107(11) 0.0109(11) 0.0059(10)
C6 0.0183(13) 0.0195(12) 0.0222(13) 0.0107(11) 0.0086(11) 0.0055(10)
C10 0.0191(13) 0.0174(12) 0.0172(12) 0.0074(10) 0.0078(11) 0.0039(10)
C2 0.0328(16) 0.0237(14) 0.0264(15) 0.0136(12) 0.0104(13) 0.0117(12)
C4 0.0269(15) 0.0175(12) 0.0238(14) 0.0107(11) 0.0106(12) 0.0072(11)
C3 0.0335(16) 0.0203(13) 0.0284(15) 0.0133(12) 0.0125(13) 0.0044(12)
C1 0.0277(16) 0.0314(15) 0.0265(15) 0.0168(13) 0.0017(13) 0.0108(13)
O1W 0.0302(12) 0.0285(11) 0.0215(11) 0.0076(9) 0.0054(10) 0.0157(10)
O2W 0.0312(13) 0.0286(11) 0.0392(13) 0.0188(10) 0.0103(11) 0.0086(10)

loop_
_atom_type_symbol
_atom_type_description
_atom_type_scat_dispersion_real
_atom_type_scat_dispersion_imag
_atom_type_scat_source
C C 0.0033 0.0016 'International Tables Vol C Tables 4.2.6.8 and 6.1.1.4'
H H 0.0000 0.0000 'International Tables Vol C Tables 4.2.6.8 and 6.1.1.4'
N N 0.0061 0.0033 'International Tables Vol C Tables 4.2.6.8 and 6.1.1.4'
O O 0.0106 0.0060 'International Tables Vol C Tables 4.2.6.8 and 6.1.1.4'
Zn Zn 0.2839 1.4301 'International Tables Vol C Tables 4.2.6.8 and 6.1.1.4'

loop_
_geom_angle_atom_site_label_1
_geom_angle_atom_site_label_2
_geom_angle_atom_site_label_3
_geom_angle
_geom_angle_site_symmetry_1
_geom_angle_site_symmetry_3
O1 Zn1 N8 115.57(10) . .
O1 Zn1 N4 114.55(10) . 2_565
N8 Zn1 N4 115.35(10) . 2_565
O1 Zn1 O2 107.54(11) . .
N8 Zn1 O2 103.50(10) . .
N4 Zn1 O2 97.59(11) 2_565 .
Zn1 O1 H1O1 134.2 . .
Zn1 O1 H2O1 118.1 . .
H1O1 O1 H2O1 107.7 . .
Zn1 O2 H1O2 151.5 . .
Zn1 O2 H2O2 100.7 . .
H1O2 O2 H2O2 107.7 . .
C10 N1 N2 104.5(2) . .
N3 N2 N1 110.2(2) . .
N2 N3 N4 107.8(2) . .
C10 N4 N3 106.6(2) . .
C10 N4 Zn1 132.40(19) . 2_565
N3 N4 Zn1 121.01(18) . 2_565
C9 N5 N6 104.3(2) . .
N7 N6 N5 110.7(2) . .
N6 N7 N8 107.9(2) . .
C9 N8 N7 105.9(2) . .
C9 N8 Zn1 131.99(18) . .
N7 N8 Zn1 121.33(18) . .
C6 N10 C8 119.0(2) . .
C5 N9 C7 118.6(2) . .
N9 C7 C8 120.2(2) . .
N9 C7 C10 114.4(2) . .
C8 C7 C10 125.4(2) . .
N5 C9 N8 111.2(2) . .
N5 C9 C8 126.8(2) . .
N8 C9 C8 121.8(2) . .
N10 C8 C7 121.2(2) . .
N10 C8 C9 114.5(2) . .
C7 C8 C9 124.1(2) . .
N9 C5 C6 121.2(2) . .
N9 C5 C4 116.7(2) . .
C6 C5 C4 122.1(2) . .
N10 C6 C5 119.6(2) . .
N10 C6 C2 118.9(3) . .
C5 C6 C2 121.5(2) . .
N1 C10 N4 110.9(2) . .
N1 C10 C7 127.5(3) . .
N4 C10 C7 121.6(2) . .
C6 C2 C1 115.1(2) . .
C6 C2 H2A 108.5 . .
C1 C2 H2A 108.5 . .
C6 C2 H2B 108.5 . .
C1 C2 H2B 108.5 . .
H2A C2 H2B 107.5 . .
C5 C4 C3 112.8(2) . .
C5 C4 H4A 109.0 . .
C3 C4 H4A 109.0 . .
C5 C4 H4B 109.0 . .
C3 C4 H4B 109.0 . .
H4A C4 H4B 107.8 . .
C4 C3 H3A 109.5 . .
C4 C3 H3B 109.5 . .
H3A C3 H3B 109.5 . .
C4 C3 H3C 109.5 . .
H3A C3 H3C 109.5 . .
H3B C3 H3C 109.5 . .
C2 C1 H1A 109.5 . .
C2 C1 H1B 109.5 . .
H1A C1 H1B 109.5 . .
C2 C1 H1C 109.5 . .
H1A C1 H1C 109.5 . .
H1B C1 H1C 109.5 . .
H1WB O1W H1WA 107(4) . .
H2WA O2W H2WB 108(4) . .

loop_
_geom_bond_atom_site_label_1
_geom_bond_atom_site_label_2
_geom_bond_distance
_geom_bond_site_symmetry_2
Zn1 O1 1.990(2) .
Zn1 N8 2.008(2) .
Zn1 N4 2.015(2) 2_565
Zn1 O2 2.062(3) .
O1 H1O1 0.8500 .
O1 H2O1 0.8501 .
O2 H1O2 0.8498 .
O2 H2O2 0.8501 .
N1 C10 1.330(3) .
N1 N2 1.357(3) .
N2 N3 1.316(3) .
N3 N4 1.342(3) .
N4 C10 1.334(4) .
N4 Zn1 2.015(2) 2_565
N5 C9 1.323(4) .
N5 N6 1.358(3) .
N6 N7 1.301(4) .
N7 N8 1.350(3) .
N8 C9 1.338(3) .
N10 C6 1.336(3) .
N10 C8 1.349(3) .
N9 C5 1.329(4) .
N9 C7 1.356(3) .
C7 C8 1.388(4) .
C7 C10 1.470(4) .
C9 C8 1.482(4) .
C5 C6 1.420(4) .
C5 C4 1.507(4) .
C6 C2 1.503(4) .
C2 C1 1.516(4) .
C2 H2A 0.9700 .
C2 H2B 0.9700 .
C4 C3 1.537(4) .
C4 H4A 0.9700 .
C4 H4B 0.9700 .
C3 H3A 0.9600 .
C3 H3B 0.9600 .
C3 H3C 0.9600 .
C1 H1A 0.9600 .
C1 H1B 0.9600 .
C1 H1C 0.9600 .
O1W H1WB 0.86(3) .
O1W H1WA 0.90(4) .
O2W H2WA 0.95(4) .
O2W H2WB 0.98(3) .

loop_
_geom_hbond_atom_site_label_D
_geom_hbond_atom_site_label_H
_geom_hbond_atom_site_label_A
_geom_hbond_distance_DH
_geom_hbond_distance_HA
_geom_hbond_distance_DA
_geom_hbond_angle_DHA
_geom_hbond_site_symmetry_A
O1 H1O1 N1 0.85 2.47 3.143(4) 136.5 1_655
O1 H2O1 O2W 0.85 2.10 2.939(3) 167.8 1_565
O2 H1O2 N7 0.85 2.63 3.325(4) 140.1 2_676
O2 H2O2 O1W 0.85 2.22 3.069(4) 177.5 2_666
O1W H1WB N6 0.86(3) 2.00(3) 2.840(3) 164(4) 1_645
O1W H1WA N10 0.90(4) 2.11(4) 3.014(4) 178(4) 2_666
O2W H2WA N2 0.95(4) 1.99(4) 2.922(3) 167(5) 2_565
O2W H2WB O1W 0.98(3) 1.88(3) 2.825(3) 161(4) .

loop_
_geom_torsion_atom_site_label_1
_geom_torsion_atom_site_label_2
_geom_torsion_atom_site_label_3
_geom_torsion_atom_site_label_4
_geom_torsion
_geom_torsion_site_symmetry_1
_geom_torsion_site_symmetry_4
C10 N1 N2 N3 -0.3(3) . .
N1 N2 N3 N4 0.3(3) . .
N2 N3 N4 C10 -0.1(3) . .
N2 N3 N4 Zn1 179.95(18) . 2_565
C9 N5 N6 N7 -0.2(3) . .
N5 N6 N7 N8 0.1(3) . .
N6 N7 N8 C9 0.1(3) . .
N6 N7 N8 Zn1 -170.92(18) . .
O1 Zn1 N8 C9 151.6(2) . .
N4 Zn1 N8 C9 14.2(3) 2_565 .
O2 Zn1 N8 C9 -91.1(3) . .
O1 Zn1 N8 N7 -40.0(2) . .
N4 Zn1 N8 N7 -177.40(19) 2_565 .
O2 Zn1 N8 N7 77.3(2) . .
C5 N9 C7 C8 1.1(4) . .
C5 N9 C7 C10 -180.0(2) . .
N6 N5 C9 N8 0.3(3) . .
N6 N5 C9 C8 176.0(2) . .
N7 N8 C9 N5 -0.3(3) . .
Zn1 N8 C9 N5 169.41(19) . .
N7 N8 C9 C8 -176.2(2) . .
Zn1 N8 C9 C8 -6.5(4) . .
C6 N10 C8 C7 2.1(4) . .
C6 N10 C8 C9 -173.8(2) . .
N9 C7 C8 N10 -3.8(4) . .
C10 C7 C8 N10 177.4(2) . .
N9 C7 C8 C9 171.7(2) . .
C10 C7 C8 C9 -7.1(4) . .
N5 C9 C8 N10 -99.5(3) . .
N8 C9 C8 N10 75.7(3) . .
N5 C9 C8 C7 84.7(4) . .
N8 C9 C8 C7 -100.1(3) . .
C7 N9 C5 C6 3.0(4) . .
C7 N9 C5 C4 -177.7(2) . .
C8 N10 C6 C5 2.0(4) . .
C8 N10 C6 C2 -178.7(2) . .
N9 C5 C6 N10 -4.7(4) . .
C4 C5 C6 N10 176.0(2) . .
N9 C5 C6 C2 176.0(3) . .
C4 C5 C6 C2 -3.3(4) . .
N2 N1 C10 N4 0.2(3) . .
N2 N1 C10 C7 -180.0(3) . .
N3 N4 C10 N1 -0.1(3) . .
Zn1 N4 C10 N1 179.85(19) 2_565 .
N3 N4 C10 C7 -179.9(2) . .
Zn1 N4 C10 C7 0.0(4) 2_565 .
N9 C7 C10 N1 175.4(3) . .
C8 C7 C10 N1 -5.7(4) . .
N9 C7 C10 N4 -4.8(4) . .
C8 C7 C10 N4 174.0(3) . .
N10 C6 C2 C1 -3.4(4) . .
C5 C6 C2 C1 175.9(3) . .
N9 C5 C4 C3 -96.0(3) . .
C6 C5 C4 C3 83.3(3) . .
